data_2205456
loop_
_publ_author_name
'Yuan, Chun-Lan'

_publ_section_title
;
 A perchlorate salt of
 1-[(2-dimethylaminoethylimino)methyl]naphthalen-2-ol
;
_journal_issue 4
_journal_name_full 'Acta Crystallographica Section E'
_journal_page_first o1182
_journal_page_last o1183
_journal_paper_doi 10.1107/S1600536805009499
_journal_volume 61
_journal_year 2005
_chemical_formula_iupac 'C15 H19 N2 O + , Cl O4 -'
_chemical_formula_moiety 'C15 H19 N2 O + , Cl O4 -'
_chemical_formula_sum 'C15 H19 Cl N2 O5'
_chemical_formula_weight 342.77
_chemical_name_systematic
;
1-[2-(dimethylammonio)ethyliminiomethyl]naphthalen-2-olate perchlorate
;
_space_group_IT_number 14
_symmetry_cell_setting monoclinic
_symmetry_space_group_name_Hall '-P 2yn'
_symmetry_space_group_name_H-M 'P 1 21/n 1'
_atom_sites_solution_hydrogens geom
_atom_sites_solution_primary direct
_atom_sites_solution_secondary difmap
_audit_creation_method SHELXL97
_cell_angle_alpha 90.00
_cell_angle_beta 92.275(3)
_cell_angle_gamma 90.00
_cell_formula_units_Z 4
_cell_length_a 6.126(2)
_cell_length_b 8.405(2)
_cell_length_c 30.985(5)
_cell_measurement_reflns_used 1287
_cell_measurement_temperature 295(2)
_cell_measurement_theta_max 22.38
_cell_measurement_theta_min 2.51
_cell_volume 1594.1(7)
_computing_cell_refinement 'SAINT (Bruker, 1998)'
_computing_data_collection 'SMART (Bruker, 1998)'
_computing_data_reduction SAINT
_computing_molecular_graphics 'SHELXTL (Sheldrick, 1997b)'
_computing_publication_material SHELXL97
_computing_structure_refinement 'SHELXL97 (Sheldrick, 1997a)'
_computing_structure_solution 'SHELXS97 (Sheldrick, 1997a)'
_diffrn_ambient_temperature 295(2)
_diffrn_measured_fraction_theta_full 0.996
_diffrn_measured_fraction_theta_max 0.996
_diffrn_measurement_device_type 'Bruker SMART CCD area-detector'
_diffrn_measurement_method \w
_diffrn_radiation_monochromator graphite
_diffrn_radiation_source 'fine-focus sealed tube'
_diffrn_radiation_type MoK\a
_diffrn_radiation_wavelength 0.71073
_diffrn_reflns_av_R_equivalents 0.0577
_diffrn_reflns_av_sigmaI/netI 0.0581
_diffrn_reflns_limit_h_max 7
_diffrn_reflns_limit_h_min -7
_diffrn_reflns_limit_k_max 10
_diffrn_reflns_limit_k_min -10
_diffrn_reflns_limit_l_max 37
_diffrn_reflns_limit_l_min -37
_diffrn_reflns_number 11554
_diffrn_reflns_theta_full 25.50
_diffrn_reflns_theta_max 25.50
_diffrn_reflns_theta_min 1.32
_diffrn_standards_decay_% 0
_diffrn_standards_number 0
_exptl_absorpt_coefficient_mu 0.267
_exptl_absorpt_correction_T_max 0.9461
_exptl_absorpt_correction_T_min 0.9290
_exptl_absorpt_correction_type multi-scan
_exptl_absorpt_process_details '(SADABS; Sheldrick, 1996)'
_exptl_crystal_colour yellow
_exptl_crystal_density_diffrn 1.428
_exptl_crystal_density_meas ?
_exptl_crystal_density_method .
_exptl_crystal_description Block
_exptl_crystal_F_000 720
_exptl_crystal_size_max 0.28
_exptl_crystal_size_mid 0.23
_exptl_crystal_size_min 0.21
_refine_diff_density_max 0.422
_refine_diff_density_min -0.245
_refine_ls_extinction_method none
_refine_ls_goodness_of_fit_ref 1.100
_refine_ls_hydrogen_treatment mixed
_refine_ls_matrix_type full
_refine_ls_number_parameters 253
_refine_ls_number_reflns 2960
_refine_ls_number_restraints 74
_refine_ls_restrained_S_all 1.192
_refine_ls_R_factor_all 0.1147
_refine_ls_R_factor_gt 0.0801
_refine_ls_shift/su_max 0.001
_refine_ls_shift/su_mean 0.000
_refine_ls_structure_factor_coef Fsqd
_refine_ls_weighting_details 'calc w = 1/[\s^2^(Fo^2^)+(0.058P)^2^+1.812P] where P = (Fo^2^+2Fc^2^)/3'
_refine_ls_weighting_scheme calc
_refine_ls_wR_factor_gt 0.1719
_refine_ls_wR_factor_ref 0.1897
_reflns_number_gt 2030
_reflns_number_total 2960
_reflns_threshold_expression I>2\s(I)
_cod_data_source_file ci6554.cif
_cod_data_source_block I
_cod_depositor_comments
;
The following automatic conversions were performed:
'_symmetry_cell_setting' value 'Monoclinic' changed to 'monoclinic'
according to '/home/saulius/struct/CIF-dictionaries/cif_core.dic'
dictionary named 'cif_core.dic' version 2.4.1 from 2010-06-29.

Automatic conversion script
Id: cif_fix_enum 1527 2010-12-29 10:47:43Z saulius 

The following automatic conversions were performed:

'_symmetry_cell_setting' value 'Monoclinic' changed to 'monoclinic'
according to /home/saulius/struct/CIF-dictionaries/cif_core.dic
dictionary named 'cif_core.dic' version 2.4.1 from 2010-06-29.

Automatic conversion script
Id: cif_fix_values 1715 2011-07-08 13:25:40Z adriana 
;
_cod_original_sg_symbol_H-M 'P 21/n'
_cod_database_code 2205456
_cod_database_fobs_code 2205456

loop_
_symmetry_equiv_pos_as_xyz
'x, y, z'
'-x+1/2, y+1/2, -z+1/2'
'-x, -y, -z'
'x-1/2, -y-1/2, z-1/2'

loop_
_atom_site_label
_atom_site_fract_x
_atom_site_fract_y
_atom_site_fract_z
_atom_site_U_iso_or_equiv
_atom_site_adp_type
_atom_site_calc_flag
_atom_site_refinement_flags
_atom_site_occupancy
_atom_site_disorder_assembly
_atom_site_disorder_group
_atom_site_type_symbol
Cl1 0.10523(19) 0.75593(16) 0.93616(4) 0.0522(4) Uani d D 1 . . Cl
O1 0.0545(16) 0.9035(9) 0.9574(3) 0.086(3) Uani d PD 0.613(12) A 1 O
O2 -0.0611(15) 0.6513(13) 0.9429(4) 0.115(5) Uani d PDU 0.613(12) A 1 O
O3 0.3164(12) 0.7137(9) 0.9494(4) 0.116(5) Uani d PD 0.613(12) A 1 O
O4 0.1106(17) 0.8016(12) 0.8922(2) 0.121(4) Uani d PDU 0.613(12) A 1 O
O1' 0.162(3) 0.6980(17) 0.9760(4) 0.123(6) Uani d PDU 0.387(12) A 2 O
O2' -0.085(2) 0.6855(18) 0.9240(6) 0.146(10) Uani d PD 0.387(12) A 2 O
O3' 0.257(3) 0.7099(19) 0.9090(5) 0.136(7) Uani d PDU 0.387(12) A 2 O
O4' 0.080(3) 0.9144(12) 0.9361(6) 0.104(6) Uani d PDU 0.387(12) A 2 O
O5 1.1442(5) 0.2162(4) 0.87089(11) 0.0593(10) Uani d . 1 . . O
N1 0.7730(5) 0.0765(5) 0.87386(12) 0.0418(9) Uani d D 1 . . N
N2 0.4501(6) 0.2487(4) 0.93405(11) 0.0402(9) Uani d D 1 . . N
C1 1.1202(7) 0.2198(5) 0.82965(16) 0.0450(11) Uani d . 1 . . C
C2 1.2815(8) 0.2937(6) 0.80405(19) 0.0551(14) Uani d . 1 . . C
H2 1.4022 0.3414 0.8178 0.066 Uiso calc R 1 . . H
C3 1.2630(8) 0.2958(6) 0.76057(18) 0.0551(14) Uani d . 1 . . C
H3 1.3718 0.3445 0.7452 0.066 Uiso calc R 1 . . H
C4 1.0828(8) 0.2263(5) 0.73773(16) 0.0457(12) Uani d . 1 . . C
C5 1.0663(10) 0.2294(6) 0.69213(18) 0.0611(15) Uani d . 1 . . C
H5A 1.1776 0.2761 0.6770 0.073 Uiso calc R 1 . . H
C6 0.8936(11) 0.1664(6) 0.67009(18) 0.0625(15) Uani d . 1 . . C
H6 0.8872 0.1685 0.6401 0.075 Uiso calc R 1 . . H
C7 0.7262(10) 0.0986(6) 0.69218(16) 0.0613(14) Uani d . 1 . . C
H7 0.6049 0.0577 0.6770 0.074 Uiso calc R 1 . . H
C8 0.7373(8) 0.0912(5) 0.73661(14) 0.0472(12) Uani d . 1 . . C
H8 0.6251 0.0417 0.7509 0.057 Uiso calc R 1 . . H
C9 0.9127(7) 0.1559(5) 0.76079(13) 0.0373(10) Uani d . 1 . . C
C10 0.9332(7) 0.1529(5) 0.80779(14) 0.0374(10) Uani d . 1 . . C
C11 0.7664(7) 0.0886(5) 0.83207(14) 0.0366(10) Uani d . 1 . . C
H11 0.6417 0.0519 0.8171 0.044 Uiso calc R 1 . . H
C12 0.6046(7) 0.0055(5) 0.89915(14) 0.0408(11) Uani d . 1 . . C
H12A 0.6468 -0.1030 0.9061 0.049 Uiso calc R 1 . . H
H12B 0.4703 0.0011 0.8815 0.049 Uiso calc R 1 . . H
C13 0.5599(7) 0.0911(5) 0.94043(13) 0.0416(11) Uani d . 1 . . C
H13A 0.4686 0.0241 0.9577 0.050 Uiso calc R 1 . . H
H13B 0.6971 0.1071 0.9566 0.050 Uiso calc R 1 . . H
C14 0.3091(8) 0.2858(6) 0.97099(16) 0.0591(14) Uani d . 1 . . C
H14A 0.2075 0.2004 0.9747 0.089 Uiso calc R 1 . . H
H14B 0.2303 0.3827 0.9651 0.089 Uiso calc R 1 . . H
H14C 0.3988 0.2982 0.9969 0.089 Uiso calc R 1 . . H
C15 0.6079(8) 0.3819(6) 0.92776(17) 0.0591(14) Uani d . 1 . . C
H15A 0.7061 0.3897 0.9526 0.089 Uiso calc R 1 . . H
H15B 0.5290 0.4800 0.9241 0.089 Uiso calc R 1 . . H
H15C 0.6898 0.3615 0.9026 0.089 Uiso calc R 1 . . H
H2A 0.352(7) 0.251(7) 0.9117(12) 0.080 Uiso d D 1 . . H
H1 0.895(5) 0.125(6) 0.8836(17) 0.080 Uiso d D 1 . . H

loop_
_atom_site_aniso_label
_atom_site_aniso_U_11
_atom_site_aniso_U_22
_atom_site_aniso_U_33
_atom_site_aniso_U_12
_atom_site_aniso_U_13
_atom_site_aniso_U_23
Cl1 0.0405(7) 0.0600(8) 0.0560(8) -0.0015(6) 0.0023(5) 0.0032(6)
O1 0.093(6) 0.074(6) 0.091(7) -0.005(5) 0.013(5) -0.046(5)
O2 0.107(7) 0.105(7) 0.138(8) -0.050(6) 0.056(6) 0.002(6)
O3 0.070(6) 0.073(5) 0.200(12) 0.027(4) -0.068(7) -0.006(6)
O4 0.126(7) 0.159(8) 0.079(5) 0.016(6) 0.018(5) 0.018(5)
O1' 0.144(11) 0.134(10) 0.088(8) 0.034(8) -0.020(7) 0.019(7)
O2' 0.125(14) 0.070(9) 0.23(2) -0.048(9) -0.119(15) 0.040(12)
O3' 0.129(10) 0.152(11) 0.132(10) 0.030(8) 0.062(8) 0.012(8)
O4' 0.092(9) 0.073(8) 0.143(11) 0.015(6) -0.030(8) 0.032(8)
O5 0.0444(19) 0.076(3) 0.057(2) -0.0144(17) -0.0110(16) -0.0020(18)
N1 0.031(2) 0.052(2) 0.043(2) -0.0040(17) 0.0042(16) -0.0040(18)
N2 0.039(2) 0.044(2) 0.038(2) -0.0025(18) 0.0019(16) -0.0006(18)
C1 0.035(2) 0.042(3) 0.058(3) 0.003(2) 0.000(2) 0.004(2)
C2 0.036(3) 0.044(3) 0.085(4) -0.004(2) 0.003(3) 0.009(3)
C3 0.047(3) 0.048(3) 0.072(4) 0.001(2) 0.020(3) 0.014(3)
C4 0.051(3) 0.031(2) 0.056(3) 0.009(2) 0.011(2) 0.003(2)
C5 0.080(4) 0.047(3) 0.058(3) 0.010(3) 0.029(3) 0.016(3)
C6 0.095(4) 0.050(3) 0.044(3) 0.013(3) 0.010(3) 0.003(3)
C7 0.078(4) 0.054(3) 0.052(3) 0.001(3) -0.001(3) -0.009(3)
C8 0.057(3) 0.042(3) 0.043(3) 0.000(2) 0.004(2) -0.006(2)
C9 0.043(2) 0.032(2) 0.037(2) 0.0042(19) 0.0097(19) -0.0019(19)
C10 0.033(2) 0.036(2) 0.044(3) 0.0012(19) 0.0065(19) -0.0003(19)
C11 0.032(2) 0.036(2) 0.042(3) -0.0006(19) -0.0001(18) -0.0022(19)
C12 0.037(2) 0.039(2) 0.047(3) -0.002(2) 0.010(2) -0.003(2)
C13 0.040(2) 0.045(3) 0.040(3) -0.004(2) 0.007(2) 0.005(2)
C14 0.055(3) 0.067(4) 0.056(3) 0.005(3) 0.020(3) -0.009(3)
C15 0.062(3) 0.046(3) 0.070(4) -0.014(3) 0.015(3) 0.000(3)

loop_
_atom_type_symbol
_atom_type_description
_atom_type_scat_dispersion_real
_atom_type_scat_dispersion_imag
_atom_type_scat_source
C C 0.0033 0.0016 'International Tables Vol C Tables 4.2.6.8 and 6.1.1.4'
H H 0.0000 0.0000 'International Tables Vol C Tables 4.2.6.8 and 6.1.1.4'
N N 0.0061 0.0033 'International Tables Vol C Tables 4.2.6.8 and 6.1.1.4'
O O 0.0106 0.0060 'International Tables Vol C Tables 4.2.6.8 and 6.1.1.4'
Cl Cl 0.1484 0.1585 'International Tables Vol C Tables 4.2.6.8 and 6.1.1.4'

loop_
_geom_angle_atom_site_label_1
_geom_angle_atom_site_label_2
_geom_angle_atom_site_label_3
_geom_angle
O3' Cl1 O4' 111.6(8)
O3' Cl1 O2' 108.3(9)
O4' Cl1 O2' 109.7(8)
O3' Cl1 O1' 108.0(8)
O4' Cl1 O1' 112.5(8)
O2' Cl1 O1' 106.5(8)
O2 Cl1 O3 118.8(6)
O2 Cl1 O4 111.5(6)
O3 Cl1 O4 107.3(6)
O2 Cl1 O1 107.9(5)
O3 Cl1 O1 107.5(5)
O4 Cl1 O1 102.6(5)
C11 N1 C12 125.3(4)
C11 N1 H1 107(4)
C12 N1 H1 128(4)
C14 N2 C13 110.8(4)
C14 N2 C15 109.8(4)
C13 N2 C15 113.0(4)
C14 N2 H2A 101(4)
C13 N2 H2A 114(4)
C15 N2 H2A 107(4)
O5 C1 C10 121.6(4)
O5 C1 C2 120.6(4)
C10 C1 C2 117.9(5)
C3 C2 C1 121.8(5)
C3 C2 H2 119.1
C1 C2 H2 119.1
C2 C3 C4 121.8(5)
C2 C3 H3 119.1
C4 C3 H3 119.1
C5 C4 C3 121.1(5)
C5 C4 C9 119.2(5)
C3 C4 C9 119.7(4)
C6 C5 C4 121.6(5)
C6 C5 H5A 119.2
C4 C5 H5A 119.2
C5 C6 C7 119.7(5)
C5 C6 H6 120.1
C7 C6 H6 120.1
C8 C7 C6 120.5(5)
C8 C7 H7 119.8
C6 C7 H7 119.8
C7 C8 C9 121.7(5)
C7 C8 H8 119.1
C9 C8 H8 119.1
C8 C9 C4 117.3(4)
C8 C9 C10 124.3(4)
C4 C9 C10 118.4(4)
C11 C10 C1 119.2(4)
C11 C10 C9 120.5(4)
C1 C10 C9 120.3(4)
N1 C11 C10 124.9(4)
N1 C11 H11 117.6
C10 C11 H11 117.6
N1 C12 C13 114.9(4)
N1 C12 H12A 108.5
C13 C12 H12A 108.5
N1 C12 H12B 108.5
C13 C12 H12B 108.5
H12A C12 H12B 107.5
N2 C13 C12 114.1(4)
N2 C13 H13A 108.7
C12 C13 H13A 108.7
N2 C13 H13B 108.7
C12 C13 H13B 108.7
H13A C13 H13B 107.6
N2 C14 H14A 109.5
N2 C14 H14B 109.5
H14A C14 H14B 109.5
N2 C14 H14C 109.5
H14A C14 H14C 109.5
H14B C14 H14C 109.5
N2 C15 H15A 109.5
N2 C15 H15B 109.5
H15A C15 H15B 109.5
N2 C15 H15C 109.5
H15A C15 H15C 109.5
H15B C15 H15C 109.5

loop_
_geom_bond_atom_site_label_1
_geom_bond_atom_site_label_2
_geom_bond_distance
Cl1 O3' 1.338(10)
Cl1 O4' 1.341(10)
Cl1 O2' 1.347(10)
Cl1 O1' 1.360(10)
Cl1 O2 1.368(7)
Cl1 O3 1.388(6)
Cl1 O4 1.416(7)
Cl1 O1 1.444(6)
O5 C1 1.281(5)
N1 C11 1.298(5)
N1 C12 1.448(5)
N1 H1 0.900(10)
N2 C14 1.494(5)
N2 C13 1.495(5)
N2 C15 1.497(6)
N2 H2A 0.900(10)
C1 C10 1.424(6)
C1 C2 1.433(6)
C2 C3 1.347(7)
C2 H2 0.93
C3 C4 1.414(7)
C3 H3 0.93
C4 C5 1.413(7)
C4 C9 1.416(6)
C5 C6 1.345(8)
C5 H5A 0.93
C6 C7 1.379(7)
C6 H6 0.93
C7 C8 1.377(6)
C7 H7 0.93
C8 C9 1.396(6)
C8 H8 0.93
C9 C10 1.457(6)
C10 C11 1.401(6)
C11 H11 0.93
C12 C13 1.502(6)
C12 H12A 0.97
C12 H12B 0.97
C13 H13A 0.97
C13 H13B 0.97
C14 H14A 0.96
C14 H14B 0.96
C14 H14C 0.96
C15 H15A 0.96
C15 H15B 0.96
C15 H15C 0.96

loop_
_geom_hbond_atom_site_label_D
_geom_hbond_atom_site_label_H
_geom_hbond_atom_site_label_A
_geom_hbond_site_symmetry_A
_geom_hbond_distance_DH
_geom_hbond_distance_HA
_geom_hbond_distance_DA
_geom_hbond_angle_DHA
N2 H2A O5 1_455 0.900(10) 1.79(2) 2.670(5) 168(5)
N1 H1 O5 . 0.900(10) 1.76(3) 2.564(5) 147(5)
C5 H5A O4 2_646 0.93 2.56 3.395(10) 150
C14 H14C O3 3_667 0.96 2.36 3.301(12) 165
C15 H15B O3 . 0.96 2.50 3.393(9) 155

loop_
_geom_torsion_atom_site_label_1
_geom_torsion_atom_site_label_2
_geom_torsion_atom_site_label_3
_geom_torsion_atom_site_label_4
_geom_torsion
O5 C1 C2 C3 178.4(5)
C10 C1 C2 C3 -2.3(7)
C1 C2 C3 C4 0.4(8)
C2 C3 C4 C5 -179.8(5)
C2 C3 C4 C9 1.8(7)
C3 C4 C5 C6 -178.7(5)
C9 C4 C5 C6 -0.3(7)
C4 C5 C6 C7 0.9(8)
C5 C6 C7 C8 -1.8(8)
C6 C7 C8 C9 2.2(8)
C7 C8 C9 C4 -1.6(7)
C7 C8 C9 C10 179.6(4)
C5 C4 C9 C8 0.7(6)
C3 C4 C9 C8 179.1(4)
C5 C4 C9 C10 179.6(4)
C3 C4 C9 C10 -2.0(6)
O5 C1 C10 C11 3.3(7)
C2 C1 C10 C11 -176.1(4)
O5 C1 C10 C9 -178.7(4)
C2 C1 C10 C9 1.9(6)
C8 C9 C10 C11 -3.0(6)
C4 C9 C10 C11 178.2(4)
C8 C9 C10 C1 179.0(4)
C4 C9 C10 C1 0.2(6)
C12 N1 C11 C10 -177.8(4)
C1 C10 C11 N1 -4.1(7)
C9 C10 C11 N1 177.8(4)
C11 N1 C12 C13 -140.2(4)
C14 N2 C13 C12 149.9(4)
C15 N2 C13 C12 -86.4(4)
N1 C12 C13 N2 70.1(5)
